data_2232434
loop_
_publ_author_name
'Wang, Chen-Yi'
'Tu, Hai-Yu'
'Zhu, Pei-Fei'
'Sheng, Su-Jun'

_publ_section_title
;
 (Methanolato-\k<i>O</i>)[<i>N</i>'-(3-methoxy-2-oxidobenzylidene-\k<i>O</i>^2^)-4-nitrobenzohydrazidato-\k^2^<i>N</i>',<i>O</i>]oxidovanadium(V)
;
_journal_coeditor_code QM2033
_journal_issue 11
_journal_name_full 'Acta Crystallographica Section E'
_journal_page_first m1495
_journal_paper_doi 10.1107/S1600536811040207
_journal_volume 67
_journal_year 2011
_chemical_formula_iupac '[V (C15 H11 N3 O5) (C H3 O) O]'
_chemical_formula_moiety 'C16 H14 N3 O7 V'
_chemical_formula_sum 'C16 H14 N3 O7 V'
_chemical_formula_weight 411.24
_chemical_name_systematic
;
(Methanolato-\k<i>O</i>)[<i>N</i>'-(3-methoxy-2-oxidobenzylidene-\
\k<i>O</i>^2^)-4-nitrobenzohydrazidato-\k^2^<i>N</i>',<i>O</i>]oxidovanadium(V)
;
_space_group_IT_number 2
_symmetry_cell_setting triclinic
_symmetry_space_group_name_Hall '-P 1'
_symmetry_space_group_name_H-M 'P -1'
_atom_sites_solution_hydrogens geom
_atom_sites_solution_primary direct
_atom_sites_solution_secondary difmap
_audit_creation_method SHELXL-97
_cell_angle_alpha 71.111(2)
_cell_angle_beta 87.998(2)
_cell_angle_gamma 86.473(2)
_cell_formula_units_Z 2
_cell_length_a 6.410(3)
_cell_length_b 10.253(3)
_cell_length_c 13.490(3)
_cell_measurement_reflns_used 2551
_cell_measurement_temperature 298(2)
_cell_measurement_theta_max 28.2
_cell_measurement_theta_min 3.0
_cell_volume 837.1(5)
_computing_cell_refinement 'SAINT (Bruker, 1998)'
_computing_data_collection 'SMART (Bruker, 1998)'
_computing_data_reduction 'SAINT (Bruker, 1998)'
_computing_molecular_graphics 'SHELXTL (Sheldrick, 2008)'
_computing_publication_material 'SHELXTL (Sheldrick, 2008)'
_computing_structure_refinement 'SHELXL97 (Sheldrick, 2008)'
_computing_structure_solution 'SHELXS97 (Sheldrick, 2008)'
_diffrn_ambient_temperature 298(2)
_diffrn_measured_fraction_theta_full 0.968
_diffrn_measured_fraction_theta_max 0.968
_diffrn_measurement_device_type 'Bruker SMART CCD area-detector'
_diffrn_measurement_method \w
_diffrn_radiation_monochromator graphite
_diffrn_radiation_source 'fine-focus sealed tube'
_diffrn_radiation_type MoK\a
_diffrn_radiation_wavelength 0.71073
_diffrn_reflns_av_R_equivalents 0.0285
_diffrn_reflns_av_sigmaI/netI 0.0488
_diffrn_reflns_limit_h_max 8
_diffrn_reflns_limit_h_min -8
_diffrn_reflns_limit_k_max 13
_diffrn_reflns_limit_k_min -13
_diffrn_reflns_limit_l_max 16
_diffrn_reflns_limit_l_min -17
_diffrn_reflns_number 6739
_diffrn_reflns_theta_full 26.99
_diffrn_reflns_theta_max 26.99
_diffrn_reflns_theta_min 2.19
_diffrn_standards_number 0
_exptl_absorpt_coefficient_mu 0.640
_exptl_absorpt_correction_T_max 0.8827
_exptl_absorpt_correction_T_min 0.8827
_exptl_absorpt_correction_type multi-scan
_exptl_absorpt_process_details '(SADABS; Sheldrick, 1996)'
_exptl_crystal_colour brown
_exptl_crystal_density_diffrn 1.631
_exptl_crystal_density_method 'not measured'
_exptl_crystal_description block
_exptl_crystal_F_000 420
_exptl_crystal_size_max 0.20
_exptl_crystal_size_mid 0.20
_exptl_crystal_size_min 0.20
_refine_diff_density_max 0.468
_refine_diff_density_min -0.369
_refine_ls_extinction_method none
_refine_ls_goodness_of_fit_ref 1.152
_refine_ls_hydrogen_treatment constr
_refine_ls_matrix_type full
_refine_ls_number_parameters 246
_refine_ls_number_reflns 3538
_refine_ls_number_restraints 0
_refine_ls_restrained_S_all 1.152
_refine_ls_R_factor_all 0.0719
_refine_ls_R_factor_gt 0.0510
_refine_ls_shift/su_max 0.000
_refine_ls_shift/su_mean 0.000
_refine_ls_structure_factor_coef Fsqd
_refine_ls_weighting_details 'calc w=1/[\s^2^(Fo^2^)+(0.0313P)^2^+0.6271P] where P=(Fo^2^+2Fc^2^)/3'
_refine_ls_weighting_scheme calc
_refine_ls_wR_factor_gt 0.1085
_refine_ls_wR_factor_ref 0.1152
_reflns_number_gt 2686
_reflns_number_total 3538
_reflns_threshold_expression I>2\s(I)
_cod_data_source_file qm2033.cif
_cod_data_source_block I
_cod_original_cell_volume 837.2(5)
_cod_database_code 2232434
_cod_database_fobs_code 2232434

loop_
_symmetry_equiv_pos_as_xyz
'x, y, z'
'-x, -y, -z'

loop_
_atom_site_type_symbol
_atom_site_label
_atom_site_fract_x
_atom_site_fract_y
_atom_site_fract_z
_atom_site_U_iso_or_equiv
_atom_site_adp_type
_atom_site_calc_flag
_atom_site_refinement_flags
_atom_site_occupancy
_atom_site_symmetry_multiplicity
V V1 0.33384(8) 0.75890(6) 0.64666(4) 0.03741(18) Uani d . 1 1
N N1 0.2573(4) 0.7590(2) 0.7989(2) 0.0367(6) Uani d . 1 1
N N2 0.3794(4) 0.8370(3) 0.8399(2) 0.0400(6) Uani d . 1 1
N N3 1.1433(5) 1.2126(3) 0.8496(3) 0.0533(8) Uani d . 1 1
O O1 0.1727(3) 0.6105(2) 0.68310(17) 0.0450(6) Uani d . 1 1
O O2 -0.0923(4) 0.4642(3) 0.62674(19) 0.0571(7) Uani d . 1 1
O O3 0.5567(3) 0.8465(2) 0.68799(17) 0.0438(6) Uani d . 1 1
O O4 1.1239(4) 1.2504(3) 0.9257(2) 0.0785(9) Uani d . 1 1
O O5 1.2866(4) 1.2421(3) 0.7875(3) 0.0847(10) Uani d . 1 1
O O6 0.1922(4) 0.8862(2) 0.58276(19) 0.0564(6) Uani d . 1 1
O O7 0.5102(3) 0.7131(2) 0.56069(17) 0.0469(6) Uani d . 1 1
C C1 -0.0354(5) 0.6150(3) 0.8311(2) 0.0376(7) Uani d . 1 1
C C2 0.0009(5) 0.5759(3) 0.7423(2) 0.0372(7) Uani d . 1 1
C C3 -0.1420(5) 0.4947(3) 0.7153(3) 0.0413(8) Uani d . 1 1
C C4 -0.3148(5) 0.4535(3) 0.7785(3) 0.0497(9) Uani d . 1 1
H H4 -0.4103 0.4001 0.7610 0.060 Uiso calc R 1 1
C C5 -0.3481(5) 0.4906(4) 0.8679(3) 0.0541(9) Uani d . 1 1
H H5 -0.4649 0.4610 0.9102 0.065 Uiso calc R 1 1
C C6 -0.2115(5) 0.5703(3) 0.8950(3) 0.0480(9) Uani d . 1 1
H H6 -0.2353 0.5947 0.9552 0.058 Uiso calc R 1 1
C C7 -0.2465(6) 0.4031(4) 0.5845(3) 0.0626(11) Uani d . 1 1
H H7A -0.2655 0.3107 0.6301 0.094 Uiso calc R 1 1
H H7B -0.2013 0.4008 0.5165 0.094 Uiso calc R 1 1
H H7C -0.3764 0.4566 0.5787 0.094 Uiso calc R 1 1
C C8 0.1051(5) 0.7005(3) 0.8586(2) 0.0388(7) Uani d . 1 1
H H8 0.0856 0.7146 0.9231 0.047 Uiso calc R 1 1
C C9 0.5315(5) 0.8793(3) 0.7736(2) 0.0370(7) Uani d . 1 1
C C10 0.6881(4) 0.9669(3) 0.7941(2) 0.0364(7) Uani d . 1 1
C C11 0.8536(5) 1.0068(3) 0.7247(3) 0.0452(8) Uani d . 1 1
H H11 0.8644 0.9799 0.6651 0.054 Uiso calc R 1 1
C C12 1.0030(5) 1.0865(3) 0.7439(3) 0.0482(9) Uani d . 1 1
H H12 1.1167 1.1119 0.6984 0.058 Uiso calc R 1 1
C C13 0.9818(5) 1.1275(3) 0.8302(3) 0.0400(8) Uani d . 1 1
C C14 0.8183(5) 1.0912(4) 0.8996(3) 0.0532(9) Uani d . 1 1
H H14 0.8062 1.1209 0.9579 0.064 Uiso calc R 1 1
C C15 0.6721(5) 1.0095(4) 0.8809(3) 0.0522(9) Uani d . 1 1
H H15 0.5607 0.9827 0.9278 0.063 Uiso calc R 1 1
C C16 0.6484(6) 0.7807(4) 0.4806(3) 0.0659(11) Uani d . 1 1
H H16A 0.5745 0.8560 0.4301 0.099 Uiso calc R 1 1
H H16B 0.7069 0.7170 0.4471 0.099 Uiso calc R 1 1
H H16C 0.7586 0.8156 0.5097 0.099 Uiso calc R 1 1

loop_
_atom_site_aniso_label
_atom_site_aniso_U_11
_atom_site_aniso_U_22
_atom_site_aniso_U_33
_atom_site_aniso_U_12
_atom_site_aniso_U_13
_atom_site_aniso_U_23
V1 0.0382(3) 0.0428(3) 0.0366(3) -0.0148(2) 0.0045(2) -0.0186(2)
N1 0.0344(14) 0.0391(14) 0.0411(16) -0.0128(11) 0.0014(12) -0.0175(12)
N2 0.0377(14) 0.0468(15) 0.0426(16) -0.0183(12) 0.0045(12) -0.0219(13)
N3 0.0438(18) 0.0463(17) 0.071(2) -0.0160(14) -0.0103(16) -0.0175(16)
O1 0.0440(13) 0.0521(13) 0.0486(14) -0.0239(10) 0.0104(11) -0.0271(11)
O2 0.0540(15) 0.0696(16) 0.0620(17) -0.0260(12) -0.0003(12) -0.0370(14)
O3 0.0393(12) 0.0557(14) 0.0466(14) -0.0223(10) 0.0103(10) -0.0280(11)
O4 0.079(2) 0.095(2) 0.080(2) -0.0395(17) -0.0057(16) -0.0476(18)
O5 0.0576(17) 0.104(2) 0.107(2) -0.0502(17) 0.0142(17) -0.048(2)
O6 0.0608(15) 0.0550(15) 0.0543(16) -0.0038(12) -0.0042(12) -0.0183(12)
O7 0.0485(13) 0.0544(14) 0.0464(14) -0.0212(11) 0.0156(11) -0.0264(11)
C1 0.0349(17) 0.0403(17) 0.0357(18) -0.0124(13) 0.0003(14) -0.0077(14)
C2 0.0336(17) 0.0352(16) 0.0416(19) -0.0111(13) -0.0011(14) -0.0092(14)
C3 0.0410(18) 0.0393(17) 0.044(2) -0.0108(14) -0.0085(15) -0.0113(15)
C4 0.0394(19) 0.049(2) 0.060(2) -0.0207(15) -0.0070(17) -0.0134(18)
C5 0.0399(19) 0.064(2) 0.057(2) -0.0249(17) 0.0075(17) -0.0141(19)
C6 0.047(2) 0.057(2) 0.041(2) -0.0201(16) 0.0067(16) -0.0144(17)
C7 0.066(2) 0.060(2) 0.074(3) -0.0171(19) -0.020(2) -0.034(2)
C8 0.0394(18) 0.0453(18) 0.0340(18) -0.0129(14) 0.0038(14) -0.0145(15)
C9 0.0347(17) 0.0406(17) 0.0398(19) -0.0091(13) 0.0008(14) -0.0174(15)
C10 0.0338(16) 0.0357(16) 0.0429(19) -0.0095(13) 0.0006(14) -0.0159(14)
C11 0.0415(18) 0.052(2) 0.050(2) -0.0153(15) 0.0088(16) -0.0269(17)
C12 0.0362(18) 0.052(2) 0.058(2) -0.0175(15) 0.0131(16) -0.0183(18)
C13 0.0322(17) 0.0385(17) 0.051(2) -0.0094(13) -0.0069(15) -0.0151(15)
C14 0.054(2) 0.069(2) 0.051(2) -0.0239(18) 0.0049(17) -0.0351(19)
C15 0.045(2) 0.072(2) 0.051(2) -0.0265(17) 0.0119(17) -0.0320(19)
C16 0.069(3) 0.069(3) 0.063(3) -0.025(2) 0.028(2) -0.023(2)

loop_
_atom_type_symbol
_atom_type_description
_atom_type_scat_dispersion_real
_atom_type_scat_dispersion_imag
_atom_type_scat_source
C C 0.0033 0.0016 'International Tables Vol C Tables 4.2.6.8 and 6.1.1.4'
H H 0.0000 0.0000 'International Tables Vol C Tables 4.2.6.8 and 6.1.1.4'
N N 0.0061 0.0033 'International Tables Vol C Tables 4.2.6.8 and 6.1.1.4'
O O 0.0106 0.0060 'International Tables Vol C Tables 4.2.6.8 and 6.1.1.4'
V V 0.3005 0.5294 'International Tables Vol C Tables 4.2.6.8 and 6.1.1.4'

loop_
_geom_angle_atom_site_label_1
_geom_angle_atom_site_label_2
_geom_angle_atom_site_label_3
_geom_angle
O6 V1 O7 108.77(12)
O6 V1 O1 106.79(12)
O7 V1 O1 99.86(10)
O6 V1 O3 101.83(11)
O7 V1 O3 88.11(10)
O1 V1 O3 145.77(10)
O6 V1 N1 99.57(12)
O7 V1 N1 149.12(11)
O1 V1 N1 82.96(9)
O3 V1 N1 74.03(9)
C8 N1 N2 115.3(2)
C8 N1 V1 128.1(2)
N2 N1 V1 116.50(18)
C9 N2 N1 106.9(2)
O5 N3 O4 123.5(3)
O5 N3 C13 117.9(3)
O4 N3 C13 118.6(3)
C2 O1 V1 134.51(19)
C3 O2 C7 117.9(3)
C9 O3 V1 118.25(18)
C16 O7 V1 136.8(2)
C2 C1 C6 119.8(3)
C2 C1 C8 120.8(3)
C6 C1 C8 119.3(3)
O1 C2 C1 121.3(2)
O1 C2 C3 118.9(3)
C1 C2 C3 119.8(3)
O2 C3 C4 126.0(3)
O2 C3 C2 114.8(3)
C4 C3 C2 119.2(3)
C3 C4 C5 120.7(3)
C3 C4 H4 119.7
C5 C4 H4 119.7
C6 C5 C4 120.9(3)
C6 C5 H5 119.5
C4 C5 H5 119.5
C5 C6 C1 119.5(3)
C5 C6 H6 120.3
C1 C6 H6 120.3
O2 C7 H7A 109.5
O2 C7 H7B 109.5
H7A C7 H7B 109.5
O2 C7 H7C 109.5
H7A C7 H7C 109.5
H7B C7 H7C 109.5
N1 C8 C1 123.6(3)
N1 C8 H8 118.2
C1 C8 H8 118.2
N2 C9 O3 122.9(3)
N2 C9 C10 120.1(3)
O3 C9 C10 117.0(3)
C15 C10 C11 119.4(3)
C15 C10 C9 121.3(3)
C11 C10 C9 119.3(3)
C12 C11 C10 119.9(3)
C12 C11 H11 120.1
C10 C11 H11 120.1
C13 C12 C11 119.2(3)
C13 C12 H12 120.4
C11 C12 H12 120.4
C12 C13 C14 122.2(3)
C12 C13 N3 118.4(3)
C14 C13 N3 119.3(3)
C13 C14 C15 118.2(3)
C13 C14 H14 120.9
C15 C14 H14 120.9
C10 C15 C14 121.0(3)
C10 C15 H15 119.5
C14 C15 H15 119.5
O7 C16 H16A 109.5
O7 C16 H16B 109.5
H16A C16 H16B 109.5
O7 C16 H16C 109.5
H16A C16 H16C 109.5
H16B C16 H16C 109.5

loop_
_geom_bond_atom_site_label_1
_geom_bond_atom_site_label_2
_geom_bond_distance
_geom_bond_publ_flag
V1 O6 1.566(2) y
V1 O7 1.743(2) y
V1 O1 1.816(2) y
V1 O3 1.922(2) y
V1 N1 2.095(3) y
N1 C8 1.290(4) ?
N1 N2 1.397(3) ?
N2 C9 1.295(4) ?
N3 O5 1.206(4) ?
N3 O4 1.209(4) ?
N3 C13 1.476(4) ?
O1 C2 1.334(3) ?
O2 C3 1.353(4) ?
O2 C7 1.428(4) ?
O3 C9 1.306(3) ?
O7 C16 1.398(4) ?
C1 C2 1.390(4) ?
C1 C6 1.402(4) ?
C1 C8 1.431(4) ?
C2 C3 1.406(4) ?
C3 C4 1.375(4) ?
C4 C5 1.383(5) ?
C4 H4 0.9300 ?
C5 C6 1.368(4) ?
C5 H5 0.9300 ?
C6 H6 0.9300 ?
C7 H7A 0.9600 ?
C7 H7B 0.9600 ?
C7 H7C 0.9600 ?
C8 H8 0.9300 ?
C9 C10 1.477(4) ?
C10 C15 1.375(4) ?
C10 C11 1.380(4) ?
C11 C12 1.380(4) ?
C11 H11 0.9300 ?
C12 C13 1.360(4) ?
C12 H12 0.9300 ?
C13 C14 1.367(4) ?
C14 C15 1.376(4) ?
C14 H14 0.9300 ?
C15 H15 0.9300 ?
C16 H16A 0.9600 ?
C16 H16B 0.9600 ?
C16 H16C 0.9600 ?
